data_2212169
loop_
_publ_author_name
'Qu, Wen-Shang'
'Wang, Guo-Yong'
'Du, Zhi-Ping'
'Lei, Tao'
'Cao, Qian-Yong'

_publ_section_title
;
 6-<i>p</i>-Tolyl-2,2'-bipyridinyl-4-carboxylic acid
;
_journal_coeditor_code GG3064
_journal_issue 2
_journal_name_full 'Acta Crystallographica Section E'
_journal_page_first o491
_journal_page_last o492
_journal_paper_doi 10.1107/S160053680605522X
_journal_volume 63
_journal_year 2007
_chemical_formula_iupac 'C18 H14 N2 O2'
_chemical_formula_moiety 'C18 H14 N2 O2'
_chemical_formula_sum 'C18 H14 N2 O2'
_chemical_formula_weight 290.31
_chemical_name_systematic
;
6-p-Tolyl-2,2'-bipyridinyl-4-carboxylic acid
;
_space_group_IT_number 14
_symmetry_cell_setting monoclinic
_symmetry_space_group_name_Hall '-P 2yn'
_symmetry_space_group_name_H-M 'P 1 21/n 1'
_atom_sites_solution_hydrogens geom
_atom_sites_solution_primary direct
_atom_sites_solution_secondary difmap
_cell_angle_alpha 90.00
_cell_angle_beta 105.67(3)
_cell_angle_gamma 90.00
_cell_formula_units_Z 4
_cell_length_a 14.699(3)
_cell_length_b 3.9680(8)
_cell_length_c 24.914(5)
_cell_measurement_reflns_used 1656
_cell_measurement_temperature 293(2)
_cell_measurement_theta_max 25.2
_cell_measurement_theta_min 2.3
_cell_volume 1399.1(5)
_computing_cell_refinement 'SAINT (Bruker, 2005)'
_computing_data_collection 'APEX2 (Bruker, 2005)'
_computing_data_reduction SAINT
_computing_molecular_graphics 'SHELXTL (Bruker, 2005)'
_computing_publication_material SHELXTL
_computing_structure_refinement 'SHELXL97 (Sheldrick, 1997)'
_computing_structure_solution 'SHELXS97 (Sheldrick, 1997)'
_diffrn_ambient_temperature 293(2)
_diffrn_measured_fraction_theta_full 0.998
_diffrn_measured_fraction_theta_max 0.998
_diffrn_measurement_device_type 'Bruker APEX-II'
_diffrn_measurement_method '\f and \w'
_diffrn_radiation_monochromator graphite
_diffrn_radiation_source 'fine-focus sealed tube'
_diffrn_radiation_type MoK\a
_diffrn_radiation_wavelength 0.71073
_diffrn_reflns_av_R_equivalents 0.0958
_diffrn_reflns_av_sigmaI/netI 0.1153
_diffrn_reflns_limit_h_max 19
_diffrn_reflns_limit_h_min -18
_diffrn_reflns_limit_k_max 4
_diffrn_reflns_limit_k_min -5
_diffrn_reflns_limit_l_max 32
_diffrn_reflns_limit_l_min -31
_diffrn_reflns_number 13472
_diffrn_reflns_theta_full 27.52
_diffrn_reflns_theta_max 27.52
_diffrn_reflns_theta_min 1.46
_diffrn_standards_decay_% 0
_diffrn_standards_interval_count 0
_diffrn_standards_interval_time 0
_diffrn_standards_number 0
_exptl_absorpt_coefficient_mu 0.091
_exptl_absorpt_correction_type none
_exptl_crystal_colour colorless
_exptl_crystal_density_diffrn 1.378
_exptl_crystal_density_method 'not measured'
_exptl_crystal_description block
_exptl_crystal_F_000 608
_exptl_crystal_size_max 0.40
_exptl_crystal_size_mid 0.30
_exptl_crystal_size_min 0.20
_refine_diff_density_max 0.23
_refine_diff_density_min -0.20
_refine_ls_extinction_coef 0.0121(17)
_refine_ls_extinction_expression Fc^*^=kFc[1+0.001xFc^2^\l^3^/sin(2\q)]^-1/4^
_refine_ls_extinction_method SHELXL97
_refine_ls_goodness_of_fit_ref 0.791
_refine_ls_hydrogen_treatment constr
_refine_ls_matrix_type full
_refine_ls_number_parameters 202
_refine_ls_number_reflns 3208
_refine_ls_number_restraints 0
_refine_ls_restrained_S_all 0.791
_refine_ls_R_factor_all 0.1696
_refine_ls_R_factor_gt 0.0485
_refine_ls_shift/su_max 0.000
_refine_ls_shift/su_mean 0.000
_refine_ls_structure_factor_coef Fsqd
_refine_ls_weighting_details 'calc w=1/[\s^2^(Fo^2^)+(0.0684P)^2^] where P=(Fo^2^+2Fc^2^)/3'
_refine_ls_weighting_scheme calc
_refine_ls_wR_factor_gt 0.1104
_refine_ls_wR_factor_ref 0.1431
_reflns_number_gt 1093
_reflns_number_total 3208
_reflns_threshold_expression I>2\s(I)
_cod_data_source_file gg3064.cif
_cod_data_source_block I
_cod_original_sg_symbol_H-M 'P 21/n'
_cod_database_code 2212169
_cod_database_fobs_code 2212169

loop_
_symmetry_equiv_pos_as_xyz
'x, y, z'
'-x+1/2, y+1/2, -z+1/2'
'-x, -y, -z'
'x-1/2, -y-1/2, z-1/2'

loop_
_atom_site_type_symbol
_atom_site_label
_atom_site_fract_x
_atom_site_fract_y
_atom_site_fract_z
_atom_site_U_iso_or_equiv
_atom_site_adp_type
_atom_site_calc_flag
_atom_site_refinement_flags
_atom_site_occupancy
O O1 0.69530(12) 1.0978(6) -0.06910(7) 0.0756(7) Uani d . 1
O O2 0.55915(11) 0.9902(6) -0.04990(7) 0.0735(7) Uani d . 1
N N1 0.54138(13) 0.6125(6) 0.13205(8) 0.0512(6) Uani d . 1
N N2 0.77921(13) 0.5356(5) 0.11932(8) 0.0456(6) Uani d . 1
C C1 0.49189(17) 0.5394(7) 0.16850(11) 0.0558(8) Uani d . 1
H H1A 0.4296 0.6131 0.1605 0.067 Uiso calc R 1
C C2 0.52761(17) 0.3626(7) 0.21681(11) 0.0563(8) Uani d . 1
H H2A 0.4907 0.3187 0.2410 0.068 Uiso calc R 1
C C3 0.61929(18) 0.2519(7) 0.22850(10) 0.0553(7) Uani d . 1
H H3A 0.6463 0.1347 0.2613 0.066 Uiso calc R 1
C C4 0.67098(16) 0.3171(7) 0.19081(10) 0.0491(7) Uani d . 1
H H4A 0.7326 0.2378 0.1976 0.059 Uiso calc R 1
C C5 0.63090(16) 0.5009(6) 0.14293(10) 0.0435(6) Uani d . 1
H H2 0.5371 1.1019 -0.0781 0.110 Uiso calc R 1
C C6 0.68525(16) 0.5879(7) 0.10219(10) 0.0437(7) Uani d . 1
C C7 0.64085(17) 0.7174(7) 0.05042(10) 0.0502(7) Uani d . 1
H H7A 0.5755 0.7401 0.0391 0.060 Uiso calc R 1
C C8 0.69579(16) 0.8133(7) 0.01550(9) 0.0466(7) Uani d . 1
C C9 0.79180(17) 0.7595(7) 0.03260(10) 0.0495(7) Uani d . 1
H H9A 0.8296 0.8196 0.0096 0.059 Uiso calc R 1
C C10 0.83211(15) 0.6140(7) 0.08464(10) 0.0440(7) Uani d . 1
C C11 0.93548(16) 0.5474(7) 0.10486(10) 0.0453(7) Uani d . 1
C C12 0.99888(17) 0.6459(7) 0.07610(11) 0.0596(8) Uani d . 1
H H12A 0.9765 0.7555 0.0421 0.071 Uiso calc R 1
C C13 1.09481(17) 0.5868(7) 0.09629(11) 0.0615(8) Uani d . 1
H H13A 1.1354 0.6540 0.0754 0.074 Uiso calc R 1
C C14 1.13112(16) 0.4295(7) 0.14697(12) 0.0533(7) Uani d . 1
C C15 1.06853(16) 0.3294(7) 0.17597(11) 0.0560(8) Uani d . 1
H H15A 1.0913 0.2230 0.2102 0.067 Uiso calc R 1
C C16 0.97227(16) 0.3832(7) 0.15539(10) 0.0516(7) Uani d . 1
H H16A 0.9316 0.3083 0.1757 0.062 Uiso calc R 1
C C17 0.65231(18) 0.9812(7) -0.03931(11) 0.0530(8) Uani d . 1
C C18 1.23585(16) 0.3656(8) 0.16941(12) 0.0733(9) Uani d . 1
H H18A 1.2691 0.5765 0.1741 0.110 Uiso calc R 1
H H18B 1.2572 0.2270 0.1437 0.110 Uiso calc R 1
H H18C 1.2478 0.2528 0.2047 0.110 Uiso calc R 1

loop_
_atom_site_aniso_label
_atom_site_aniso_U_11
_atom_site_aniso_U_22
_atom_site_aniso_U_33
_atom_site_aniso_U_12
_atom_site_aniso_U_13
_atom_site_aniso_U_23
N2 0.0436(12) 0.0493(15) 0.0469(12) -0.0020(10) 0.0172(10) -0.0023(10)
C11 0.0410(14) 0.0516(19) 0.0461(15) 0.0012(13) 0.0166(12) -0.0017(13)
C6 0.0412(14) 0.0492(19) 0.0419(14) -0.0041(13) 0.0134(11) -0.0013(13)
C8 0.0482(15) 0.0540(19) 0.0381(14) 0.0002(13) 0.0122(12) -0.0028(13)
C10 0.0422(14) 0.0470(19) 0.0441(15) -0.0027(13) 0.0138(12) -0.0041(13)
C5 0.0409(14) 0.0455(18) 0.0435(15) -0.0085(13) 0.0102(12) -0.0021(13)
N1 0.0416(12) 0.0660(17) 0.0492(13) -0.0019(11) 0.0176(10) 0.0014(12)
O2 0.0517(12) 0.114(2) 0.0564(13) 0.0060(12) 0.0175(9) 0.0297(12)
O1 0.0611(12) 0.111(2) 0.0614(12) 0.0084(12) 0.0275(10) 0.0287(12)
C7 0.0454(15) 0.062(2) 0.0431(15) 0.0014(13) 0.0125(12) 0.0010(14)
C9 0.0482(16) 0.056(2) 0.0489(16) 0.0006(14) 0.0218(13) 0.0018(14)
C12 0.0471(16) 0.077(2) 0.0594(17) 0.0004(15) 0.0222(13) 0.0096(16)
C2 0.0502(17) 0.072(2) 0.0522(17) -0.0057(15) 0.0233(13) 0.0061(16)
C16 0.0483(16) 0.060(2) 0.0533(17) 0.0020(14) 0.0249(13) 0.0012(15)
C15 0.0478(16) 0.070(2) 0.0534(16) 0.0051(15) 0.0191(13) 0.0079(15)
C3 0.0564(17) 0.061(2) 0.0501(16) -0.0011(15) 0.0166(13) 0.0096(14)
C17 0.0499(17) 0.065(2) 0.0468(16) -0.0017(14) 0.0176(13) -0.0065(15)
C1 0.0433(15) 0.076(2) 0.0518(16) -0.0006(14) 0.0185(13) 0.0015(16)
C13 0.0460(16) 0.081(2) 0.0652(19) -0.0031(16) 0.0278(14) 0.0061(18)
C14 0.0432(15) 0.056(2) 0.0630(18) -0.0043(14) 0.0192(14) -0.0054(16)
C4 0.0431(14) 0.0548(19) 0.0503(16) -0.0009(13) 0.0140(12) 0.0068(14)
C18 0.0473(17) 0.091(3) 0.085(2) 0.0030(16) 0.0239(15) 0.0050(19)

loop_
_atom_type_symbol
_atom_type_description
_atom_type_scat_dispersion_real
_atom_type_scat_dispersion_imag
_atom_type_scat_source
C C 0.0033 0.0016 'International Tables Vol C Tables 4.2.6.8 and 6.1.1.4'
H H 0.0000 0.0000 'International Tables Vol C Tables 4.2.6.8 and 6.1.1.4'
N N 0.0061 0.0033 'International Tables Vol C Tables 4.2.6.8 and 6.1.1.4'
O O 0.0106 0.0060 'International Tables Vol C Tables 4.2.6.8 and 6.1.1.4'

loop_
_geom_angle_atom_site_label_1
_geom_angle_atom_site_label_2
_geom_angle_atom_site_label_3
_geom_angle
_geom_angle_publ_flag
C10 N2 C6 118.8(2) no
C12 C11 C16 116.9(2) ?
C12 C11 C10 123.1(2) ?
C16 C11 C10 120.1(2) ?
N2 C6 C7 122.7(2) no
N2 C6 C5 116.1(2) ?
C7 C6 C5 121.2(2) ?
C9 C8 C7 118.9(2) ?
C9 C8 C17 120.0(2) ?
C7 C8 C17 121.0(2) ?
N2 C10 C9 121.2(2) no
N2 C10 C11 117.1(2) no
C9 C10 C11 121.7(2) ?
N1 C5 C4 120.8(2) no
N1 C5 C6 117.5(2) no
C4 C5 C6 121.7(2) ?
C1 N1 C5 118.2(2) no
C17 O2 H2 109.5 no
C6 C7 C8 118.6(2) ?
C6 C7 H7A 120.7 ?
C8 C7 H7A 120.7 ?
C8 C9 C10 119.6(2) ?
C8 C9 H9A 120.2 ?
C10 C9 H9A 120.2 ?
C11 C12 C13 122.0(3) ?
C11 C12 H12A 119.0 ?
C13 C12 H12A 119.0 ?
C1 C2 C3 118.2(2) ?
C1 C2 H2A 120.9 ?
C3 C2 H2A 120.9 ?
C15 C16 C11 121.0(2) ?
C15 C16 H16A 119.5 ?
C11 C16 H16A 119.5 ?
C14 C15 C16 121.6(3) ?
C14 C15 H15A 119.2 ?
C16 C15 H15A 119.2 ?
C2 C3 C4 119.0(2) ?
C2 C3 H3A 120.5 ?
C4 C3 H3A 120.5 ?
O1 C17 O2 124.1(3) no
O1 C17 C8 125.0(2) ?
O2 C17 C8 110.9(2) ?
N1 C1 C2 123.9(2) no
N1 C1 H1A 118.1 ?
C2 C1 H1A 118.1 ?
C14 C13 C12 120.9(2) ?
C14 C13 H13A 119.5 ?
C12 C13 H13A 119.5 ?
C15 C14 C13 117.6(2) ?
C15 C14 C18 121.2(3) ?
C13 C14 C18 121.2(2) ?
C3 C4 C5 119.9(2) ?
C3 C4 H4A 120.0 ?
C5 C4 H4A 120.0 ?
C14 C18 H18A 109.5 ?
C14 C18 H18B 109.5 ?
H18A C18 H18B 109.5 ?
C14 C18 H18C 109.5 ?
H18A C18 H18C 109.5 ?
H18B C18 H18C 109.5 ?

loop_
_geom_bond_atom_site_label_1
_geom_bond_atom_site_label_2
_geom_bond_distance
_geom_bond_publ_flag
N2 C10 1.346(3) no
N2 C6 1.347(3) no
C11 C12 1.377(3) ?
C11 C16 1.391(3) ?
C11 C10 1.490(3) ?
C6 C7 1.378(3) ?
C6 C5 1.492(3) ?
C8 C9 1.376(3) ?
C8 C7 1.391(3) ?
C8 C17 1.499(3) ?
C10 C9 1.396(3) ?
C5 N1 1.345(3) no
C5 C4 1.387(3) ?
N1 C1 1.340(3) no
O2 C17 1.323(3) no
O2 H2 0.8200 no
O1 C17 1.191(3) no
C7 H7A 0.9300 ?
C9 H9A 0.9300 ?
C12 C13 1.383(3) ?
C12 H12A 0.9300 ?
C2 C1 1.369(3) ?
C2 C3 1.372(3) ?
C2 H2A 0.9300 ?
C16 C15 1.385(3) ?
C16 H16A 0.9300 ?
C15 C14 1.373(3) ?
C15 H15A 0.9300 ?
C3 C4 1.383(3) ?
C3 H3A 0.9300 ?
C1 H1A 0.9300 ?
C13 C14 1.380(3) ?
C13 H13A 0.9300 ?
C14 C18 1.511(3) ?
C4 H4A 0.9300 ?
C18 H18A 0.9600 ?
C18 H18B 0.9600 ?
C18 H18C 0.9600 ?

loop_
_geom_torsion_atom_site_label_1
_geom_torsion_atom_site_label_2
_geom_torsion_atom_site_label_3
_geom_torsion_atom_site_label_4
_geom_torsion
_geom_torsion_publ_flag
C10 N2 C6 C7 0.3(4) ?
C10 N2 C6 C5 -179.1(2) ?
C6 N2 C10 C9 2.5(4) ?
C6 N2 C10 C11 -179.1(2) ?
C12 C11 C10 N2 -173.4(3) no
C16 C11 C10 N2 5.6(3) ?
C12 C11 C10 C9 5.0(4) ?
C16 C11 C10 C9 -176.0(3) ?
N2 C6 C5 N1 166.7(2) no
C7 C6 C5 N1 -12.6(4) ?
N2 C6 C5 C4 -12.2(4) ?
C7 C6 C5 C4 168.4(3) ?
C4 C5 N1 C1 -0.4(4) ?
C6 C5 N1 C1 -179.4(2) ?
N2 C6 C7 C8 -3.2(4) ?
C5 C6 C7 C8 176.1(2) ?
C9 C8 C7 C6 3.4(4) ?
C17 C8 C7 C6 -175.0(2) ?
C7 C8 C9 C10 -0.7(4) ?
C17 C8 C9 C10 177.7(2) ?
N2 C10 C9 C8 -2.3(4) ?
C11 C10 C9 C8 179.4(2) ?
C16 C11 C12 C13 -0.3(4) ?
C10 C11 C12 C13 178.7(2) ?
C12 C11 C16 C15 1.4(4) ?
C10 C11 C16 C15 -177.7(2) ?
C11 C16 C15 C14 -1.3(4) ?
C1 C2 C3 C4 -1.2(4) ?
C9 C8 C17 O1 -5.5(4) ?
C7 C8 C17 O1 172.8(3) ?
C9 C8 C17 O2 175.9(2) ?
C7 C8 C17 O2 -5.7(4) ?
C5 N1 C1 C2 1.2(4) ?
C3 C2 C1 N1 -0.4(4) ?
C11 C12 C13 C14 -1.0(4) ?
C16 C15 C14 C13 0.0(4) ?
C16 C15 C14 C18 -179.2(3) ?
C12 C13 C14 C15 1.1(4) ?
C12 C13 C14 C18 -179.7(3) ?
C2 C3 C4 C5 2.0(4) ?
N1 C5 C4 C3 -1.1(4) ?
C6 C5 C4 C3 177.7(2) ?

loop_
_cod_related_entry_id
_cod_related_entry_database
_cod_related_entry_code
1 ChemSpider 21125453
